data_4075655
loop_
_publ_author_name
'Avent, Anthony G.'
'Crimmin, Mark R.'
'Hill, Michael S.'
'Hitchcock, Peter B.'

_publ_section_title
;
 Dimerization of \b-Diketiminato Calcium Complexes through
 Dihapto-Acetylide Ligation
;
_journal_issue 6
_journal_name_full Organometallics
_journal_page_first 1184
_journal_paper_doi 10.1021/om0490334
_journal_volume 24
_journal_year 2005
_chemical_compound_source 'synthesis as described'
_chemical_formula_moiety 'C76 H96 Ca2 N4'
_chemical_formula_sum 'C76 H96 Ca2 N4'
_chemical_formula_weight 1145.73
_chemical_name_systematic
;
 ?
;
_space_group_IT_number 14
_symmetry_cell_setting monoclinic
_symmetry_Int_Tables_number 14
_symmetry_space_group_name_Hall '-P 2yn'
_symmetry_space_group_name_H-M 'P 1 21/n 1'
_atom_sites_solution_hydrogens geom
_atom_sites_solution_primary direct
_atom_sites_solution_secondary difmap
_audit_conform_dict_location ftp://ftp.iucr.org/pub/cif_core.dic
_audit_conform_dict_name cif_core.dic
_audit_conform_dict_version 2.2
_audit_creation_date 2004-09-15T10:05:25-00:00
_audit_creation_method 'WinGX routine CIF_UPDATE'
_cell_angle_alpha 90
_cell_angle_beta 103.916(1)
_cell_angle_gamma 90
_cell_formula_units_Z 2
_cell_length_a 14.9183(3)
_cell_length_b 13.1452(2)
_cell_length_c 18.3729(4)
_cell_measurement_reflns_used 26627
_cell_measurement_temperature 173(2)
_cell_measurement_theta_max 25.028
_cell_measurement_theta_min 3.705
_cell_measurement_wavelength 0.71073
_cell_volume 3497.25(12)
_computing_cell_refinement 'HKL Scalepack (Otwinowski & Minor 1997)'
_computing_data_collection 'Collect (Nonius BV, 1997-2000)'
_computing_data_reduction 'HKL Denzo and Scalepack (Otwinowski & Minor 1997)'
_computing_molecular_graphics 'Ortep-3 for Windows (Farrugia, 1997)'
_computing_publication_material 'WinGX publication routines (Farrugia, 1999)'
_computing_structure_refinement 'SHELXL-97 (Sheldrick, 1997)'
_computing_structure_solution 'SHELXS-97 (Sheldrick, 1997)'
_diffrn_ambient_temperature 173(2)
_diffrn_detector 'CCD plate'
_diffrn_measured_fraction_theta_full 0.993
_diffrn_measured_fraction_theta_max 0.993
_diffrn_measurement_device '95mm CCD camera on \k-goniostat'
_diffrn_measurement_device_type KappaCCD
_diffrn_measurement_method 'CCD rotation images, thick slices'
_diffrn_orient_matrix_type 'by Nonius Collect from scalepack cell'
_diffrn_orient_matrix_UB_11 -0.441685E-1
_diffrn_orient_matrix_UB_12 -0.458962E-1
_diffrn_orient_matrix_UB_13 -0.34554E-1
_diffrn_orient_matrix_UB_21 -0.255848E-1
_diffrn_orient_matrix_UB_22 -0.229045E-1
_diffrn_orient_matrix_UB_23 0.428292E-1
_diffrn_orient_matrix_UB_31 -0.465151E-1
_diffrn_orient_matrix_UB_32 0.56179E-1
_diffrn_orient_matrix_UB_33 -0.107676E-1
_diffrn_radiation_monochromator graphite
_diffrn_radiation_probe x-ray
_diffrn_radiation_type MoK\a
_diffrn_radiation_wavelength 0.71073
_diffrn_reflns_av_R_equivalents 0.0448
_diffrn_reflns_av_unetI/netI 0.0257
_diffrn_reflns_limit_h_max 17
_diffrn_reflns_limit_h_min -17
_diffrn_reflns_limit_k_max 15
_diffrn_reflns_limit_k_min -15
_diffrn_reflns_limit_l_max 21
_diffrn_reflns_limit_l_min -21
_diffrn_reflns_number 43924
_diffrn_reflns_theta_full 25.06
_diffrn_reflns_theta_max 25.06
_diffrn_reflns_theta_min 3.72
_diffrn_source 'Enraf Nonius FR590'
_exptl_absorpt_coefficient_mu 0.205
_exptl_absorpt_correction_T_max 0.962
_exptl_absorpt_correction_T_min 0.857
_exptl_absorpt_correction_type multi-scan
_exptl_absorpt_process_details
;
        [c.f. r.h. blessing, acta cryst. (1995), a51, 33-38]
;
_exptl_crystal_colour colourless
_exptl_crystal_density_diffrn 1.088
_exptl_crystal_density_method 'not measured'
_exptl_crystal_description prism
_exptl_crystal_F_000 1240
_exptl_crystal_size_max 0.3
_exptl_crystal_size_mid 0.2
_exptl_crystal_size_min 0.2
_refine_diff_density_max 0.214
_refine_diff_density_min -0.224
_refine_diff_density_rms 0.036
_refine_ls_extinction_method none
_refine_ls_goodness_of_fit_ref 1.06
_refine_ls_hydrogen_treatment riding
_refine_ls_matrix_type full
_refine_ls_number_parameters 373
_refine_ls_number_reflns 6160
_refine_ls_number_restraints 0
_refine_ls_restrained_S_all 1.06
_refine_ls_R_factor_all 0.0533
_refine_ls_R_factor_gt 0.0414
_refine_ls_shift/su_max 0.001
_refine_ls_shift/su_mean 0
_refine_ls_structure_factor_coef Fsqd
_refine_ls_weighting_details 'calc w=1/[\s^2^(Fo^2^)+(0.0480P)^2^+1.4844P] where P=(Fo^2^+2Fc^2^)/3'
_refine_ls_weighting_scheme calc
_refine_ls_wR_factor_gt 0.1012
_refine_ls_wR_factor_ref 0.1088
_reflns_number_gt 5147
_reflns_number_total 6160
_reflns_threshold_expression >2sigma(I)
_cod_data_source_file om0490334si20041208_044710.cif
_cod_data_source_block sep1804
_cod_original_sg_symbol_H-M P2(1)/n
_cod_database_code 4075655

loop_
_symmetry_equiv_pos_as_xyz
'x, y, z'
'-x+1/2, y+1/2, -z+1/2'
'-x, -y, -z'
'x-1/2, -y-1/2, z-1/2'

loop_
_atom_site_label
_atom_site_type_symbol
_atom_site_fract_x
_atom_site_fract_y
_atom_site_fract_z
_atom_site_U_iso_or_equiv
_atom_site_adp_type
_atom_site_occupancy
_atom_site_symmetry_multiplicity
_atom_site_calc_flag
_atom_site_refinement_flags
Ca Ca 0.61237(2) 0.51392(3) 0.482229(19) 0.03166(11) Uani 1 1 d .
N1 N 0.73296(9) 0.43593(10) 0.44427(7) 0.0292(3) Uani 1 1 d .
N2 N 0.70686(9) 0.65325(10) 0.48153(8) 0.0295(3) Uani 1 1 d .
C1 C 0.79746(12) 0.47800(13) 0.41560(10) 0.0328(4) Uani 1 1 d .
C2 C 0.81052(12) 0.58361(14) 0.41155(10) 0.0349(4) Uani 1 1 d .
H2 H 0.8499 0.6039 0.3806 0.042 Uiso 1 1 calc R
C3 C 0.77424(12) 0.66381(13) 0.44629(9) 0.0325(4) Uani 1 1 d .
C4 C 0.86535(15) 0.41227(16) 0.38697(13) 0.0503(5) Uani 1 1 d .
H4A H 0.9242 0.4096 0.4248 0.076 Uiso 1 1 calc R
H4B H 0.8754 0.4415 0.3405 0.076 Uiso 1 1 calc R
H4C H 0.8403 0.3434 0.3771 0.076 Uiso 1 1 calc R
C5 C 0.81814(14) 0.76716(15) 0.44261(12) 0.0475(5) Uani 1 1 d .
H5A H 0.7743 0.8116 0.4087 0.071 Uiso 1 1 calc R
H5B H 0.874 0.7593 0.4239 0.071 Uiso 1 1 calc R
H5C H 0.8345 0.7974 0.4928 0.071 Uiso 1 1 calc R
C6 C 0.73154(12) 0.32798(13) 0.45647(10) 0.0320(4) Uani 1 1 d .
C7 C 0.78126(12) 0.28791(14) 0.52557(10) 0.0373(4) Uani 1 1 d .
C8 C 0.77424(15) 0.18390(15) 0.53845(12) 0.0476(5) Uani 1 1 d .
H8 H 0.8075 0.1557 0.5847 0.057 Uiso 1 1 calc R
C9 C 0.72031(16) 0.12138(16) 0.48572(14) 0.0565(6) Uani 1 1 d .
H9 H 0.7173 0.0506 0.4952 0.068 Uiso 1 1 calc R
C10 C 0.67063(16) 0.16173(16) 0.41901(13) 0.0536(5) Uani 1 1 d .
H10 H 0.6333 0.118 0.3829 0.064 Uiso 1 1 calc R
C11 C 0.67376(13) 0.26534(14) 0.40318(11) 0.0408(4) Uani 1 1 d .
C12 C 0.84097(14) 0.35471(16) 0.58541(10) 0.0448(5) Uani 1 1 d .
H12 H 0.8339 0.4266 0.5671 0.054 Uiso 1 1 calc R
C13 C 0.80975(17) 0.3499(2) 0.65862(12) 0.0600(6) Uani 1 1 d .
H13A H 0.849 0.3943 0.6959 0.09 Uiso 1 1 calc R
H13B H 0.8147 0.2798 0.6773 0.09 Uiso 1 1 calc R
H13C H 0.7454 0.3725 0.6497 0.09 Uiso 1 1 calc R
C14 C 0.94319(16) 0.3264(2) 0.59958(14) 0.0720(7) Uani 1 1 d .
H14A H 0.9796 0.3715 0.6381 0.108 Uiso 1 1 calc R
H14B H 0.9636 0.334 0.553 0.108 Uiso 1 1 calc R
H14C H 0.9518 0.2557 0.6168 0.108 Uiso 1 1 calc R
C15 C 0.61508(14) 0.30679(16) 0.33041(11) 0.0490(5) Uani 1 1 d .
H15 H 0.6154 0.3826 0.3348 0.059 Uiso 1 1 calc R
C16 C 0.6535(2) 0.2802(3) 0.26308(14) 0.0855(9) Uani 1 1 d .
H16A H 0.7175 0.3037 0.272 0.128 Uiso 1 1 calc R
H16B H 0.6162 0.3135 0.2182 0.128 Uiso 1 1 calc R
H16C H 0.6514 0.2064 0.2557 0.128 Uiso 1 1 calc R
C17 C 0.51411(16) 0.27192(19) 0.31596(14) 0.0630(6) Uani 1 1 d .
H17A H 0.4789 0.3005 0.2684 0.095 Uiso 1 1 calc R
H17B H 0.4876 0.2955 0.3568 0.095 Uiso 1 1 calc R
H17C H 0.5114 0.1975 0.3134 0.095 Uiso 1 1 calc R
C18 C 0.68688(11) 0.73675(12) 0.52547(10) 0.0311(4) Uani 1 1 d .
C19 C 0.73099(13) 0.74029(14) 0.60226(10) 0.0370(4) Uani 1 1 d .
C20 C 0.71431(15) 0.82329(15) 0.64435(11) 0.0448(5) Uani 1 1 d .
H20 H 0.7453 0.8278 0.6959 0.054 Uiso 1 1 calc R
C21 C 0.65350(15) 0.89894(15) 0.61239(12) 0.0471(5) Uani 1 1 d .
H21 H 0.6449 0.9565 0.6412 0.057 Uiso 1 1 calc R
C22 C 0.60567(14) 0.89099(15) 0.53918(12) 0.0467(5) Uani 1 1 d .
H22 H 0.5614 0.9417 0.5186 0.056 Uiso 1 1 calc R
C23 C 0.62015(12) 0.81023(14) 0.49374(10) 0.0379(4) Uani 1 1 d .
C24 C 0.79386(16) 0.65454(16) 0.63968(11) 0.0492(5) Uani 1 1 d .
H24 H 0.7782 0.5934 0.6067 0.059 Uiso 1 1 calc R
C25 C 0.77727(18) 0.6261(2) 0.71549(12) 0.0650(6) Uani 1 1 d .
H25A H 0.7116 0.6115 0.71 0.098 Uiso 1 1 calc R
H25B H 0.7958 0.6828 0.7506 0.098 Uiso 1 1 calc R
H25C H 0.8137 0.5657 0.7348 0.098 Uiso 1 1 calc R
C26 C 0.89493(19) 0.6774(3) 0.64662(18) 0.0903(10) Uani 1 1 d .
H26A H 0.9324 0.6199 0.6708 0.136 Uiso 1 1 calc R
H26B H 0.9123 0.7388 0.677 0.136 Uiso 1 1 calc R
H26C H 0.9056 0.6883 0.5966 0.136 Uiso 1 1 calc R
C27 C 0.56247(15) 0.80260(15) 0.41397(12) 0.0500(5) Uani 1 1 d .
H27 H 0.5812 0.7393 0.3913 0.06 Uiso 1 1 calc R
C28 C 0.5772(2) 0.8931(2) 0.36529(14) 0.0763(8) Uani 1 1 d .
H28A H 0.5391 0.8841 0.3142 0.115 Uiso 1 1 calc R
H28B H 0.6424 0.8967 0.364 0.115 Uiso 1 1 calc R
H28C H 0.5595 0.9562 0.3866 0.115 Uiso 1 1 calc R
C29 C 0.45992(16) 0.7939(2) 0.41208(16) 0.0727(8) Uani 1 1 d .
H29A H 0.4243 0.7885 0.36 0.109 Uiso 1 1 calc R
H29B H 0.4402 0.8545 0.4352 0.109 Uiso 1 1 calc R
H29C H 0.4495 0.7333 0.4399 0.109 Uiso 1 1 calc R
C30 C 0.55239(12) 0.48393(15) 0.59583(10) 0.0390(4) Uani 1 1 d .
C31 C 0.53089(12) 0.46866(14) 0.65495(10) 0.0372(4) Uani 1 1 d .
C32 C 0.50854(12) 0.45138(14) 0.72649(10) 0.0368(4) Uani 1 1 d .
C33 C 0.42138(14) 0.41478(16) 0.72945(11) 0.0448(5) Uani 1 1 d .
H33 H 0.3762 0.4016 0.6843 0.054 Uiso 1 1 calc R
C34 C 0.40082(15) 0.39773(16) 0.79791(12) 0.0501(5) Uani 1 1 d .
H34 H 0.3413 0.373 0.799 0.06 Uiso 1 1 calc R
C35 C 0.46494(16) 0.41588(17) 0.86496(12) 0.0530(5) Uani 1 1 d .
C36 C 0.55078(16) 0.45342(18) 0.86152(12) 0.0568(6) Uani 1 1 d .
H36 H 0.5956 0.4672 0.9067 0.068 Uiso 1 1 calc R
C37 C 0.57235(14) 0.47109(16) 0.79351(11) 0.0473(5) Uani 1 1 d .
H37 H 0.6315 0.497 0.7927 0.057 Uiso 1 1 calc R
C38 C 0.4419(2) 0.3933(2) 0.93900(14) 0.0830(9) Uani 1 1 d .
H38A H 0.3984 0.4445 0.9487 0.125 Uiso 1 1 calc R
H38B H 0.4985 0.3952 0.9792 0.125 Uiso 1 1 calc R
H38C H 0.4138 0.3257 0.9371 0.125 Uiso 1 1 calc R

loop_
_atom_site_aniso_label
_atom_site_aniso_U_11
_atom_site_aniso_U_22
_atom_site_aniso_U_33
_atom_site_aniso_U_23
_atom_site_aniso_U_13
_atom_site_aniso_U_12
Ca 0.02470(19) 0.0369(2) 0.0370(2) -0.00202(15) 0.01451(14) -0.00272(14)
N1 0.0253(7) 0.0330(8) 0.0305(7) -0.0007(6) 0.0091(6) -0.0003(6)
N2 0.0264(7) 0.0319(7) 0.0315(7) -0.0004(6) 0.0094(6) 0.0002(6)
C1 0.0279(9) 0.0395(10) 0.0337(9) -0.0015(7) 0.0125(7) -0.0010(7)
C2 0.0311(9) 0.0419(10) 0.0366(9) 0.0005(8) 0.0175(8) -0.0037(8)
C3 0.0307(9) 0.0359(9) 0.0317(9) 0.0025(7) 0.0091(7) -0.0033(7)
C4 0.0458(12) 0.0480(11) 0.0688(14) -0.0044(10) 0.0364(11) 0.0025(9)
C5 0.0475(12) 0.0408(11) 0.0610(13) -0.0003(9) 0.0263(10) -0.0082(9)
C6 0.0271(9) 0.0331(9) 0.0396(10) -0.0004(7) 0.0155(7) 0.0015(7)
C7 0.0329(10) 0.0417(10) 0.0409(10) 0.0047(8) 0.0156(8) 0.0052(8)
C8 0.0482(12) 0.0457(11) 0.0530(12) 0.0137(9) 0.0200(10) 0.0102(9)
C9 0.0579(14) 0.0357(11) 0.0815(16) 0.0058(11) 0.0274(13) 0.0002(10)
C10 0.0526(13) 0.0386(11) 0.0692(15) -0.0065(10) 0.0139(11) -0.0071(9)
C11 0.0372(10) 0.0386(10) 0.0486(11) -0.0045(8) 0.0142(9) -0.0022(8)
C12 0.0429(11) 0.0530(12) 0.0368(10) 0.0068(9) 0.0066(9) 0.0034(9)
C13 0.0563(14) 0.0804(16) 0.0444(12) -0.0018(11) 0.0142(10) 0.0085(12)
C14 0.0397(13) 0.115(2) 0.0603(15) -0.0071(14) 0.0110(11) -0.0046(13)
C15 0.0471(12) 0.0471(11) 0.0481(12) -0.0090(9) 0.0027(9) -0.0060(9)
C16 0.0665(18) 0.138(3) 0.0519(15) -0.0012(16) 0.0135(13) -0.0010(17)
C17 0.0481(13) 0.0627(15) 0.0711(16) -0.0140(12) 0.0006(11) -0.0055(11)
C18 0.0279(9) 0.0298(9) 0.0380(9) -0.0021(7) 0.0129(7) -0.0045(7)
C19 0.0404(10) 0.0371(10) 0.0353(10) -0.0010(7) 0.0126(8) -0.0010(8)
C20 0.0541(13) 0.0458(11) 0.0365(10) -0.0052(8) 0.0149(9) -0.0018(9)
C21 0.0531(12) 0.0400(11) 0.0514(12) -0.0111(9) 0.0187(10) 0.0028(9)
C22 0.0419(11) 0.0376(11) 0.0597(13) -0.0047(9) 0.0103(10) 0.0084(9)
C23 0.0330(10) 0.0339(9) 0.0453(11) -0.0012(8) 0.0063(8) 0.0002(8)
C24 0.0644(14) 0.0445(11) 0.0351(10) -0.0013(8) 0.0050(9) 0.0106(10)
C25 0.0696(16) 0.0727(16) 0.0472(13) 0.0175(11) 0.0034(11) 0.0009(13)
C26 0.0635(17) 0.116(2) 0.100(2) 0.0520(19) 0.0358(16) 0.0446(17)
C27 0.0488(12) 0.0400(11) 0.0520(12) -0.0050(9) -0.0061(10) 0.0084(9)
C28 0.0809(19) 0.0839(19) 0.0537(14) 0.0111(13) -0.0043(13) -0.0035(15)
C29 0.0466(14) 0.0595(15) 0.096(2) 0.0005(13) -0.0147(13) 0.0010(11)
C30 0.0298(9) 0.0484(11) 0.0406(10) -0.0020(8) 0.0118(8) -0.0036(8)
C31 0.0292(9) 0.0437(10) 0.0388(10) -0.0006(8) 0.0084(8) -0.0014(8)
C32 0.0341(10) 0.0414(10) 0.0371(10) 0.0010(8) 0.0130(8) -0.0009(8)
C33 0.0379(11) 0.0563(12) 0.0412(11) -0.0022(9) 0.0116(9) -0.0071(9)
C34 0.0427(12) 0.0594(13) 0.0549(13) -0.0023(10) 0.0246(10) -0.0095(10)
C35 0.0638(14) 0.0586(13) 0.0426(11) -0.0019(10) 0.0248(10) -0.0134(11)
C36 0.0595(14) 0.0734(15) 0.0360(11) 0.0007(10) 0.0088(10) -0.0214(12)
C37 0.0399(11) 0.0620(13) 0.0400(11) 0.0040(9) 0.0094(9) -0.0133(9)
C38 0.101(2) 0.105(2) 0.0536(14) -0.0050(14) 0.0397(15) -0.0366(18)

loop_
_atom_type_symbol
_atom_type_description
_atom_type_scat_dispersion_real
_atom_type_scat_dispersion_imag
_atom_type_scat_source
C C 0.0033 0.0016 'International Tables Vol C Tables 4.2.6.8 and 6.1.1.4'
H H 0 0 'International Tables Vol C Tables 4.2.6.8 and 6.1.1.4'
Ca Ca 0.2262 0.3064 'International Tables Vol C Tables 4.2.6.8 and 6.1.1.4'
N N 0.0061 0.0033 'International Tables Vol C Tables 4.2.6.8 and 6.1.1.4'

loop_
_geom_angle_atom_site_label_1
_geom_angle_atom_site_label_2
_geom_angle_atom_site_label_3
_geom_angle
_geom_angle_site_symmetry_1
_geom_angle_site_symmetry_3
N2 Ca N1 80.24(5) . .
N2 Ca C30 118.16(6) . .
N1 Ca C30 130.00(6) . .
N2 Ca C30 119.88(6) . 3_666
N1 Ca C30 123.54(5) . 3_666
C30 Ca C30 88.91(6) . 3_666
N2 Ca C31 104.82(5) . 3_666
N1 Ca C31 103.70(5) . 3_666
C30 Ca C31 113.77(6) . 3_666
C30 Ca C31 24.86(5) 3_666 3_666
C1 N1 C6 120.92(14) . .
C1 N1 Ca 128.73(11) . .
C6 N1 Ca 110.36(10) . .
C3 N2 C18 118.58(14) . .
C3 N2 Ca 128.28(11) . .
C18 N2 Ca 113.14(10) . .
N1 C1 C2 123.82(15) . .
N1 C1 C4 120.62(16) . .
C2 C1 C4 115.53(15) . .
C3 C2 C1 129.99(16) . .
N2 C3 C2 124.21(15) . .
N2 C3 C5 120.08(15) . .
C2 C3 C5 115.71(15) . .
C11 C6 C7 120.70(16) . .
C11 C6 N1 119.97(16) . .
C7 C6 N1 119.01(15) . .
C8 C7 C6 118.30(18) . .
C8 C7 C12 119.93(17) . .
C6 C7 C12 121.77(16) . .
C9 C8 C7 121.4(2) . .
C8 C9 C10 119.7(2) . .
C9 C10 C11 121.6(2) . .
C10 C11 C6 118.19(19) . .
C10 C11 C15 119.64(18) . .
C6 C11 C15 122.18(17) . .
C7 C12 C13 111.35(17) . .
C7 C12 C14 111.73(18) . .
C13 C12 C14 110.04(18) . .
C11 C15 C16 112.61(19) . .
C11 C15 C17 112.36(18) . .
C16 C15 C17 109.63(19) . .
C19 C18 C23 120.39(16) . .
C19 C18 N2 118.62(15) . .
C23 C18 N2 120.87(15) . .
C20 C19 C18 118.65(17) . .
C20 C19 C24 120.15(17) . .
C18 C19 C24 121.18(16) . .
C21 C20 C19 121.01(18) . .
C22 C21 C20 119.89(18) . .
C21 C22 C23 121.76(18) . .
C22 C23 C18 117.93(17) . .
C22 C23 C27 119.65(17) . .
C18 C23 C27 122.40(16) . .
C26 C24 C25 110.53(19) . .
C26 C24 C19 112.63(18) . .
C25 C24 C19 112.23(18) . .
C23 C27 C29 111.11(19) . .
C23 C27 C28 112.65(18) . .
C29 C27 C28 109.12(19) . .
C31 C30 Ca 174.37(15) . .
C31 C30 Ca 94.53(13) . 3_666
Ca C30 Ca 91.09(6) . 3_666
C30 C31 C32 178.06(19) . .
C30 C31 Ca 60.61(11) . 3_666
C32 C31 Ca 121.28(12) . 3_666
C37 C32 C33 118.36(17) . .
C37 C32 C31 121.14(16) . .
C33 C32 C31 120.50(17) . .
C34 C33 C32 120.16(19) . .
C33 C34 C35 121.59(19) . .
C34 C35 C36 117.88(18) . .
C34 C35 C38 120.6(2) . .
C36 C35 C38 121.5(2) . .
C37 C36 C35 121.2(2) . .
C36 C37 C32 120.76(18) . .

loop_
_geom_bond_atom_site_label_1
_geom_bond_atom_site_label_2
_geom_bond_distance
_geom_bond_site_symmetry_2
Ca N2 2.3131(14) .
Ca N1 2.3190(14) .
Ca C30 2.4920(18) .
Ca C30 2.5304(19) 3_666
Ca C31 2.8951(18) 3_666
N1 C1 1.324(2) .
N1 C6 1.438(2) .
N2 C3 1.327(2) .
N2 C18 1.436(2) .
C1 C2 1.406(3) .
C1 C4 1.518(2) .
C2 C3 1.406(2) .
C3 C5 1.517(2) .
C6 C11 1.405(3) .
C6 C7 1.409(3) .
C7 C8 1.396(3) .
C7 C12 1.517(3) .
C8 C9 1.373(3) .
C9 C10 1.377(3) .
C10 C11 1.396(3) .
C11 C15 1.512(3) .
C12 C13 1.527(3) .
C12 C14 1.530(3) .
C15 C16 1.524(3) .
C15 C17 1.535(3) .
C18 C19 1.407(2) .
C18 C23 1.409(2) .
C19 C20 1.394(3) .
C19 C24 1.521(3) .
C20 C21 1.379(3) .
C21 C22 1.367(3) .
C22 C23 1.399(3) .
C23 C27 1.514(3) .
C24 C26 1.512(4) .
C24 C25 1.519(3) .
C27 C29 1.526(3) .
C27 C28 1.535(3) .
C30 C31 1.221(2) .
C31 C32 1.449(2) .
C32 C37 1.388(3) .
C32 C33 1.400(3) .
C33 C34 1.383(3) .
C34 C35 1.387(3) .
C35 C36 1.388(3) .
C35 C38 1.510(3) .
C36 C37 1.383(3) .
